data_7122630
loop_
_publ_author_name
'Jin, Tao'
'Yuan, Hongdong'
'Su, Shikuan'
'Jia, Xueshun'
'Li, Chunju'
'Li, Jian'
'Fang, Jianhui'

_publ_section_title
;
 Carbon-nitrogen bond cleavage of pyridine with two molecular substituted
 allenoates: access to 2-arylpyrimidin-4(3H)-one.
;
_journal_issue 100
_journal_name_full 'Chemical communications (Cambridge, England)'
_journal_page_first 14128
_journal_page_last 14131
_journal_paper_doi 10.1039/c8cc08946a
_journal_volume 54
_journal_year 2018
_chemical_formula_sum 'C29 H28 N2 O3'
_chemical_formula_weight 452.53
_space_group_crystal_system monoclinic
_space_group_IT_number 7
_space_group_name_Hall 'P -2yc'
_space_group_name_H-M_alt 'P 1 c 1'
_symmetry_space_group_name_Hall 'P -2yc'
_symmetry_space_group_name_H-M 'P 1 c 1'
_atom_sites_solution_hydrogens geom
_audit_creation_method SHELXL-2018/3
_audit_update_record
;
2018-10-30 deposited with the CCDC.
2018-11-22 downloaded from the CCDC.
;
_cell_angle_alpha 90
_cell_angle_beta 99.82(3)
_cell_angle_gamma 90
_cell_formula_units_Z 4
_cell_length_a 8.063(17)
_cell_length_b 15.52(3)
_cell_length_c 19.70(4)
_cell_measurement_reflns_used 1935
_cell_measurement_temperature 293(2)
_cell_measurement_theta_max 19.60
_cell_measurement_theta_min 2.48
_cell_volume 2429(9)
_computing_structure_refinement 'SHELXL-2018/3 (Sheldrick, 2018)'
_diffrn_ambient_temperature 293(2)
_diffrn_measured_fraction_theta_full 0.998
_diffrn_measured_fraction_theta_max 0.998
_diffrn_measurement_device_type 'Bruker APEX-II CCD'
_diffrn_measurement_method '\f and \w scans'
_diffrn_radiation_type MoK\a
_diffrn_radiation_wavelength 0.71073
_diffrn_reflns_av_R_equivalents 0.0436
_diffrn_reflns_av_unetI/netI 0.0651
_diffrn_reflns_Laue_measured_fraction_full 0.998
_diffrn_reflns_Laue_measured_fraction_max 0.998
_diffrn_reflns_limit_h_max 9
_diffrn_reflns_limit_h_min -4
_diffrn_reflns_limit_k_max 18
_diffrn_reflns_limit_k_min -18
_diffrn_reflns_limit_l_max 23
_diffrn_reflns_limit_l_min -23
_diffrn_reflns_number 12357
_diffrn_reflns_point_group_measured_fraction_full 0.674
_diffrn_reflns_point_group_measured_fraction_max 0.674
_diffrn_reflns_theta_full 25.049
_diffrn_reflns_theta_max 25.049
_diffrn_reflns_theta_min 2.099
_exptl_absorpt_coefficient_mu 0.080
_exptl_crystal_colour colorless
_exptl_crystal_density_diffrn 1.238
_exptl_crystal_description block
_exptl_crystal_F_000 960
_exptl_crystal_size_max 0.190
_exptl_crystal_size_mid 0.160
_exptl_crystal_size_min 0.100
_refine_diff_density_max 0.316
_refine_diff_density_min -0.200
_refine_diff_density_rms 0.053
_refine_ls_abs_structure_details
;
 Flack x determined using 790 quotients [(I+)-(I-)]/[(I+)+(I-)]
 (Parsons, Flack and Wagner, Acta Cryst. B69 (2013) 249-259).
;
_refine_ls_abs_structure_Flack -1.7(10)
_refine_ls_extinction_coef 0.009(2)
_refine_ls_extinction_expression Fc^*^=kFc[1+0.001xFc^2^\l^3^/sin(2\q)]^-1/4^
_refine_ls_extinction_method 'SHELXL-2018/3 (Sheldrick 2018)'
_refine_ls_goodness_of_fit_ref 1.127
_refine_ls_hydrogen_treatment constr
_refine_ls_matrix_type full
_refine_ls_number_parameters 606
_refine_ls_number_reflns 5817
_refine_ls_number_restraints 2
_refine_ls_restrained_S_all 1.127
_refine_ls_R_factor_all 0.1200
_refine_ls_R_factor_gt 0.0729
_refine_ls_shift/su_max 0.002
_refine_ls_shift/su_mean 0.000
_refine_ls_structure_factor_coef Fsqd
_refine_ls_weighting_details 'w=1/[\s^2^(Fo^2^)+(0.1153P)^2^] where P=(Fo^2^+2Fc^2^)/3'
_refine_ls_weighting_scheme calc
_refine_ls_wR_factor_gt 0.1913
_refine_ls_wR_factor_ref 0.2245
_reflns_Friedel_coverage 0.349
_reflns_Friedel_fraction_full 0.349
_reflns_Friedel_fraction_max 0.349
_reflns_number_gt 3473
_reflns_number_total 5817
_reflns_threshold_expression 'I > 2\s(I)'
_cod_data_source_file c8cc08946a3.cif
_cod_data_source_block d
_cod_depositor_comments 'Adding full bibliography for 7122630--7122631.cif.'
_cod_original_cell_volume 2428(9)
_cod_database_code 7122630
_shelx_shelxl_version_number 2018/3
_shelx_space_group_comment
;
The symmetry employed for this shelxl refinement is uniquely defined
by the following loop, which should always be used as a source of
symmetry information in preference to the above space-group names.
They are only intended as comments.
;
_shelx_estimated_absorpt_t_min 0.985
_shelx_estimated_absorpt_t_max 0.992

loop_
_space_group_symop_operation_xyz
'x, y, z'
'x, -y, z+1/2'

loop_
_atom_site_label
_atom_site_type_symbol
_atom_site_fract_x
_atom_site_fract_y
_atom_site_fract_z
_atom_site_U_iso_or_equiv
_atom_site_adp_type
_atom_site_occupancy
_atom_site_site_symmetry_order
_atom_site_calc_flag
_atom_site_refinement_flags_posn
_atom_site_refinement_flags_adp
C1 C -0.1166(10) 0.1175(4) 0.9651(3) 0.0558(19) Uani 1 1 d . .
C2 C -0.2737(11) 0.0821(5) 0.9700(4) 0.066(2) Uani 1 1 d . .
H2 H -0.288059 0.022954 0.964144 0.079 Uiso 1 1 calc R U
C3 C -0.4043(12) 0.1290(6) 0.9825(4) 0.075(2) Uani 1 1 d . .
H3 H -0.506215 0.102458 0.985531 0.091 Uiso 1 1 calc R U
C4 C -0.3872(12) 0.2171(6) 0.9911(5) 0.080(2) Uani 1 1 d . .
H4 H -0.478249 0.250997 0.997791 0.096 Uiso 1 1 calc R U
C5 C -0.2336(11) 0.2534(5) 0.9894(4) 0.066(2) Uani 1 1 d . .
H5 H -0.220610 0.312178 0.998072 0.079 Uiso 1 1 calc R U
C6 C -0.0968(10) 0.2076(4) 0.9757(3) 0.0545(18) Uani 1 1 d . .
C7 C 0.0705(10) 0.2507(4) 0.9761(4) 0.0553(19) Uani 1 1 d . .
H7 H 0.134222 0.216679 0.947479 0.066 Uiso 1 1 calc R U
C8 C 0.0605(11) 0.3430(4) 0.9499(4) 0.064(2) Uani 1 1 d . .
H8A H -0.026271 0.346822 0.909318 0.077 Uiso 1 1 calc R U
H8B H 0.028534 0.380421 0.984897 0.077 Uiso 1 1 calc R U
C9 C 0.2227(13) 0.3733(5) 0.9322(5) 0.076(3) Uani 1 1 d . .
C10 C 0.3360(13) 0.4193(5) 0.9780(5) 0.085(3) Uani 1 1 d . .
H10 H 0.307288 0.435940 1.019830 0.102 Uiso 1 1 calc R U
C11 C 0.4942(16) 0.4419(6) 0.9632(9) 0.114(4) Uani 1 1 d . .
H11 H 0.572173 0.469790 0.996114 0.137 Uiso 1 1 calc R U
C12 C 0.5326(15) 0.4231(9) 0.9011(10) 0.113(4) Uani 1 1 d . .
H12 H 0.635856 0.439822 0.890367 0.136 Uiso 1 1 calc R U
C13 C 0.422(2) 0.3802(8) 0.8547(7) 0.112(4) Uani 1 1 d . .
H13 H 0.450650 0.366659 0.812201 0.134 Uiso 1 1 calc R U
C14 C 0.2681(14) 0.3557(6) 0.8683(5) 0.082(3) Uani 1 1 d . .
H14 H 0.193028 0.327170 0.834740 0.098 Uiso 1 1 calc R U
C15 C 0.1637(10) 0.2485(5) 1.0494(4) 0.063(2) Uani 1 1 d . .
C16 C 0.3062(17) 0.1573(7) 1.1356(5) 0.115(4) Uani 1 1 d . .
H16A H 0.424076 0.173412 1.142336 0.138 Uiso 1 1 calc R U
H16B H 0.250867 0.191847 1.166183 0.138 Uiso 1 1 calc R U
C17 C 0.2901(18) 0.0679(8) 1.1504(7) 0.126(4) Uani 1 1 d . .
H17A H 0.340173 0.034140 1.118342 0.188 Uiso 1 1 calc R U
H17B H 0.173133 0.053324 1.146254 0.188 Uiso 1 1 calc R U
H17C H 0.346309 0.056065 1.196424 0.188 Uiso 1 1 calc R U
C18 C 0.0181(10) 0.0638(4) 0.9495(4) 0.0547(18) Uani 1 1 d . .
C19 C 0.1830(11) -0.0603(4) 0.9826(4) 0.064(2) Uani 1 1 d . .
C20 C 0.2660(10) -0.0453(4) 0.9247(4) 0.061(2) Uani 1 1 d . .
C21 C 0.2222(11) 0.0251(5) 0.8856(4) 0.062(2) Uani 1 1 d . .
C22 C 0.4066(13) -0.1055(5) 0.9164(5) 0.080(2) Uani 1 1 d . .
H22A H 0.484911 -0.108329 0.959580 0.096 Uiso 1 1 calc R U
H22B H 0.466670 -0.082435 0.881778 0.096 Uiso 1 1 calc R U
C23 C 0.3485(9) -0.1942(3) 0.8960(3) 0.081(3) Uani 1 1 d G .
C24 C 0.3614(10) -0.2589(4) 0.9454(3) 0.106(4) Uani 1 1 d G .
H24A H 0.406152 -0.246588 0.991092 0.127 Uiso 1 1 calc R U
C25 C 0.3075(13) -0.3419(3) 0.9266(4) 0.118(4) Uani 1 1 d G .
H25A H 0.316123 -0.385196 0.959708 0.142 Uiso 1 1 calc R U
C26 C 0.2406(12) -0.3603(3) 0.8584(5) 0.140(5) Uani 1 1 d G .
H26A H 0.204554 -0.415865 0.845787 0.167 Uiso 1 1 calc R U
C27 C 0.2277(12) -0.2956(5) 0.8089(4) 0.136(5) Uani 1 1 d G .
H27A H 0.183015 -0.307926 0.763250 0.163 Uiso 1 1 calc R U
C28 C 0.2817(11) -0.2126(4) 0.8277(3) 0.113(4) Uani 1 1 d G .
H28A H 0.273043 -0.169317 0.794634 0.136 Uiso 1 1 calc R U
C29 C 0.2942(16) 0.0503(7) 0.8248(5) 0.097(3) Uani 1 1 d . .
H29A H 0.215614 0.037140 0.783744 0.146 Uiso 1 1 calc R U
H29B H 0.396956 0.019146 0.824383 0.146 Uiso 1 1 calc R U
H29C H 0.317166 0.111034 0.826435 0.146 Uiso 1 1 calc R U
C30 C 1.2211(12) 0.7059(5) 0.1578(4) 0.065(2) Uani 1 1 d . .
C31 C 1.3695(14) 0.7434(6) 0.1505(5) 0.085(3) Uani 1 1 d . .
H31 H 1.377774 0.803159 0.152373 0.102 Uiso 1 1 calc R U
C32 C 1.5080(14) 0.6962(7) 0.1406(5) 0.097(3) Uani 1 1 d . .
H32 H 1.609524 0.723083 0.137389 0.116 Uiso 1 1 calc R U
C33 C 1.4917(16) 0.6082(7) 0.1354(5) 0.098(3) Uani 1 1 d . .
H33 H 1.582141 0.574141 0.128423 0.118 Uiso 1 1 calc R U
C34 C 1.3424(15) 0.5722(6) 0.1408(5) 0.085(3) Uani 1 1 d . .
H34 H 1.333024 0.512626 0.136515 0.102 Uiso 1 1 calc R U
C35 C 1.2034(11) 0.6173(5) 0.1520(4) 0.066(2) Uani 1 1 d . .
C36 C 1.0368(12) 0.5730(4) 0.1501(4) 0.070(2) Uani 1 1 d . .
H36 H 0.973189 0.610147 0.176688 0.084 Uiso 1 1 calc R U
C37 C 1.0504(14) 0.4860(6) 0.1872(5) 0.090(3) Uani 1 1 d . .
H37A H 1.098242 0.444079 0.159481 0.108 Uiso 1 1 calc R U
H37B H 1.126323 0.491571 0.230776 0.108 Uiso 1 1 calc R U
C38 C 0.8818(13) 0.4533(5) 0.2004(5) 0.075(2) Uani 1 1 d . .
C39 C 0.7901(19) 0.4017(8) 0.1524(7) 0.111(4) Uani 1 1 d . .
H39 H 0.831635 0.389774 0.112186 0.133 Uiso 1 1 calc R U
C40 C 0.642(2) 0.3672(8) 0.1605(10) 0.138(5) Uani 1 1 d . .
H40 H 0.582146 0.333430 0.125598 0.165 Uiso 1 1 calc R U
C41 C 0.581(2) 0.3803(8) 0.2162(11) 0.139(5) Uani 1 1 d . .
H41 H 0.477849 0.355988 0.220800 0.167 Uiso 1 1 calc R U
C42 C 0.668(2) 0.4306(9) 0.2698(8) 0.132(5) Uani 1 1 d . .
H42 H 0.626179 0.438391 0.310615 0.158 Uiso 1 1 calc R U
C43 C 0.818(2) 0.4688(8) 0.2597(6) 0.120(4) Uani 1 1 d . .
H43 H 0.876326 0.504838 0.293300 0.144 Uiso 1 1 calc R U
C44 C 0.9432(11) 0.5735(5) 0.0809(4) 0.066(2) Uani 1 1 d . .
C45 C 0.812(2) 0.6509(8) -0.0148(6) 0.150(6) Uani 1 1 d . .
H45A H 0.870840 0.611614 -0.040692 0.180 Uiso 1 1 calc R U
H45B H 0.693802 0.634829 -0.022508 0.180 Uiso 1 1 calc R U
C46 C 0.829(3) 0.7365(11) -0.0377(8) 0.195(9) Uani 1 1 d . .
H46A H 0.935384 0.742590 -0.052907 0.292 Uiso 1 1 calc R U
H46B H 0.823678 0.775800 -0.000543 0.292 Uiso 1 1 calc R U
H46C H 0.739651 0.748985 -0.075252 0.292 Uiso 1 1 calc R U
C47 C 1.0805(10) 0.7627(4) 0.1693(4) 0.060(2) Uani 1 1 d . .
C48 C 0.9114(13) 0.8840(5) 0.1315(4) 0.072(2) Uani 1 1 d . .
C49 C 0.8238(10) 0.8701(5) 0.1860(4) 0.061(2) Uani 1 1 d . .
C50 C 0.8721(13) 0.8032(5) 0.2278(4) 0.069(2) Uani 1 1 d . .
C51 C 0.7931(15) 0.7789(6) 0.2895(4) 0.091(3) Uani 1 1 d . .
H51A H 0.675061 0.791997 0.280262 0.137 Uiso 1 1 calc R U
H51B H 0.845955 0.810891 0.329085 0.137 Uiso 1 1 calc R U
H51C H 0.808234 0.718315 0.298457 0.137 Uiso 1 1 calc R U
C52 C 0.6823(11) 0.9297(5) 0.1917(5) 0.070(2) Uani 1 1 d . .
H52A H 0.616660 0.938607 0.146233 0.084 Uiso 1 1 calc R U
H52B H 0.609540 0.902759 0.220027 0.084 Uiso 1 1 calc R U
C53 C 0.7383(10) 1.0157(4) 0.2223(4) 0.066(2) Uani 1 1 d . .
C54 C 0.7645(16) 1.0278(6) 0.2922(5) 0.096(3) Uani 1 1 d . .
H54 H 0.747667 0.982035 0.320743 0.115 Uiso 1 1 calc R U
C55 C 0.8136(18) 1.1041(7) 0.3204(6) 0.114(4) Uani 1 1 d . .
H55 H 0.825958 1.111269 0.367905 0.137 Uiso 1 1 calc R U
C56 C 0.8451(16) 1.1700(8) 0.2807(9) 0.116(4) Uani 1 1 d . .
H56 H 0.883517 1.222046 0.300915 0.139 Uiso 1 1 calc R U
C57 C 0.822(2) 1.1617(6) 0.2133(9) 0.130(5) Uani 1 1 d . .
H57 H 0.841838 1.208723 0.186547 0.155 Uiso 1 1 calc R U
C58 C 0.7687(14) 1.0842(6) 0.1809(5) 0.089(3) Uani 1 1 d . .
H58 H 0.753963 1.078647 0.133253 0.106 Uiso 1 1 calc R U
N1 N 0.0946(9) 0.0803(4) 0.8975(3) 0.0604(16) Uani 1 1 d . .
N2 N 0.0547(9) -0.0058(4) 0.9890(3) 0.0625(17) Uani 1 1 d . .
H2A H -0.005677 -0.016714 1.019972 0.075 Uiso 1 1 calc R U
N3 N 1.0442(9) 0.8310(4) 0.1270(3) 0.0693(19) Uani 1 1 d . .
H3A H 1.106215 0.841409 0.096528 0.083 Uiso 1 1 calc R U
N4 N 1.0016(10) 0.7491(4) 0.2210(3) 0.0658(19) Uani 1 1 d . .
O1 O 0.2200(8) -0.1196(4) 1.0249(3) 0.0856(19) Uani 1 1 d . .
O2 O 0.2279(8) 0.1719(3) 1.0641(3) 0.0804(17) Uani 1 1 d . .
O3 O 0.1690(10) 0.3045(4) 1.0898(3) 0.106(2) Uani 1 1 d . .
O4 O 0.8739(9) 0.9425(4) 0.0865(3) 0.095(2) Uani 1 1 d . .
O5 O 0.8826(10) 0.6446(4) 0.0599(4) 0.118(3) Uani 1 1 d . .
O6 O 0.9315(13) 0.5104(5) 0.0431(4) 0.128(3) Uani 1 1 d . .

loop_
_atom_site_aniso_label
_atom_site_aniso_U_11
_atom_site_aniso_U_22
_atom_site_aniso_U_33
_atom_site_aniso_U_23
_atom_site_aniso_U_13
_atom_site_aniso_U_12
C1 0.070(6) 0.048(4) 0.050(4) 0.002(3) 0.011(4) 0.000(4)
C2 0.063(6) 0.059(5) 0.073(5) 0.000(4) 0.006(4) -0.005(5)
C3 0.053(5) 0.085(6) 0.091(6) 0.004(5) 0.018(5) 0.000(5)
C4 0.060(6) 0.079(6) 0.098(6) 0.002(5) 0.006(5) 0.008(5)
C5 0.064(6) 0.053(4) 0.079(5) -0.006(4) 0.008(4) 0.009(4)
C6 0.059(5) 0.052(4) 0.051(4) -0.005(3) 0.006(4) 0.012(4)
C7 0.068(5) 0.039(4) 0.057(4) 0.000(3) 0.005(4) -0.002(4)
C8 0.063(5) 0.042(4) 0.084(5) 0.005(4) 0.005(4) -0.004(4)
C9 0.094(7) 0.044(4) 0.083(6) 0.008(4) -0.002(5) -0.004(5)
C10 0.092(8) 0.050(4) 0.107(7) -0.002(5) 0.003(6) -0.016(5)
C11 0.084(9) 0.061(5) 0.183(13) 0.020(7) -0.016(9) -0.031(5)
C12 0.064(7) 0.110(9) 0.164(12) 0.068(9) 0.014(9) 0.001(7)
C13 0.115(11) 0.127(10) 0.106(8) 0.036(7) 0.054(9) 0.006(8)
C14 0.086(7) 0.088(6) 0.072(6) 0.003(5) 0.014(5) 0.003(5)
C15 0.057(5) 0.057(5) 0.072(5) -0.001(4) 0.004(4) -0.005(4)
C16 0.139(11) 0.106(8) 0.082(6) 0.030(6) -0.032(7) 0.001(7)
C17 0.127(11) 0.138(10) 0.106(8) 0.060(7) 0.004(8) 0.010(8)
C18 0.067(5) 0.039(4) 0.058(4) -0.004(3) 0.012(4) 0.000(4)
C19 0.070(6) 0.036(4) 0.093(6) 0.002(4) 0.030(5) 0.009(4)
C20 0.070(6) 0.041(4) 0.077(5) -0.010(4) 0.027(4) -0.002(4)
C21 0.065(5) 0.060(5) 0.066(5) -0.004(4) 0.024(4) 0.000(4)
C22 0.083(6) 0.055(5) 0.107(6) -0.011(4) 0.034(5) -0.002(5)
C23 0.079(7) 0.058(5) 0.113(7) -0.007(5) 0.035(6) 0.018(5)
C24 0.145(11) 0.051(5) 0.116(7) -0.002(5) 0.008(7) 0.019(6)
C25 0.153(12) 0.059(6) 0.143(11) 0.006(6) 0.022(9) 0.009(7)
C26 0.160(12) 0.061(6) 0.189(14) -0.050(8) 0.007(11) 0.013(7)
C27 0.173(14) 0.089(8) 0.132(9) -0.040(7) -0.009(9) 0.034(8)
C28 0.177(13) 0.077(6) 0.084(7) -0.008(5) 0.017(7) 0.014(7)
C29 0.123(9) 0.096(7) 0.081(6) 0.015(5) 0.039(6) 0.025(6)
C30 0.077(6) 0.050(4) 0.065(5) 0.001(4) 0.002(4) -0.005(4)
C31 0.091(8) 0.066(5) 0.090(6) 0.003(5) -0.004(5) 0.000(6)
C32 0.071(7) 0.096(8) 0.111(8) -0.010(6) -0.016(6) -0.010(6)
C33 0.095(9) 0.084(7) 0.109(8) -0.005(6) 0.001(6) 0.007(6)
C34 0.083(7) 0.072(6) 0.096(7) -0.007(5) 0.002(6) 0.009(6)
C35 0.066(6) 0.054(5) 0.073(5) 0.004(4) -0.002(4) -0.004(4)
C36 0.082(6) 0.044(4) 0.078(5) -0.001(3) 0.001(5) 0.004(4)
C37 0.104(8) 0.072(5) 0.090(6) 0.018(5) 0.009(6) -0.001(6)
C38 0.083(7) 0.057(5) 0.087(6) 0.014(4) 0.022(5) 0.006(5)
C39 0.125(11) 0.100(8) 0.110(8) -0.002(7) 0.028(8) 0.001(8)
C40 0.146(14) 0.096(9) 0.179(14) -0.008(9) 0.051(12) -0.008(9)
C41 0.150(14) 0.076(8) 0.205(16) -0.002(10) 0.069(13) -0.006(8)
C42 0.186(16) 0.099(9) 0.131(10) -0.001(8) 0.088(11) 0.007(10)
C43 0.169(14) 0.094(8) 0.104(8) -0.020(6) 0.049(9) 0.003(8)
C44 0.070(6) 0.049(4) 0.078(6) 0.001(4) 0.008(5) -0.001(4)
C45 0.174(13) 0.138(10) 0.104(9) 0.042(8) -0.075(9) -0.024(10)
C46 0.24(2) 0.185(16) 0.131(11) 0.074(11) -0.036(12) -0.077(14)
C47 0.067(5) 0.044(4) 0.064(5) 0.000(3) -0.001(4) -0.003(4)
C48 0.091(7) 0.050(5) 0.076(5) 0.020(4) 0.020(5) 0.002(5)
C49 0.068(5) 0.052(4) 0.060(4) 0.001(3) 0.003(4) -0.006(4)
C50 0.102(7) 0.045(4) 0.061(5) -0.009(4) 0.015(5) -0.012(5)
C51 0.123(9) 0.085(6) 0.070(6) 0.004(4) 0.029(6) -0.008(6)
C52 0.062(5) 0.066(5) 0.085(5) 0.010(4) 0.021(4) -0.004(4)
C53 0.065(5) 0.047(4) 0.088(6) 0.008(4) 0.021(4) 0.009(4)
C54 0.131(9) 0.074(6) 0.082(6) -0.003(5) 0.016(6) 0.020(6)
C55 0.158(13) 0.080(7) 0.101(7) -0.027(6) 0.015(8) 0.000(7)
C56 0.115(10) 0.081(8) 0.157(12) -0.015(8) 0.037(9) -0.016(7)
C57 0.192(15) 0.055(6) 0.148(12) 0.009(7) 0.048(11) -0.009(7)
C58 0.109(8) 0.067(6) 0.096(6) 0.007(5) 0.033(6) 0.004(5)
N1 0.076(5) 0.044(3) 0.063(4) -0.005(3) 0.019(4) 0.004(3)
N2 0.073(4) 0.042(3) 0.078(4) 0.007(3) 0.031(3) 0.002(3)
N3 0.080(5) 0.051(3) 0.080(4) 0.010(3) 0.021(4) 0.008(4)
N4 0.094(5) 0.049(3) 0.050(3) 0.002(3) -0.001(4) -0.004(4)
O1 0.095(5) 0.055(3) 0.116(5) 0.023(3) 0.045(4) 0.015(3)
O2 0.100(5) 0.060(3) 0.073(3) 0.008(3) -0.009(3) 0.014(3)
O3 0.143(7) 0.083(4) 0.078(4) -0.022(3) -0.014(4) 0.021(4)
O4 0.108(5) 0.083(4) 0.105(5) 0.040(4) 0.046(4) 0.030(4)
O5 0.119(6) 0.072(4) 0.139(6) 0.008(4) -0.047(5) 0.010(4)
O6 0.179(9) 0.090(5) 0.104(5) -0.013(4) -0.005(5) -0.002(5)

loop_
_atom_type_symbol
_atom_type_description
_atom_type_scat_dispersion_real
_atom_type_scat_dispersion_imag
_atom_type_scat_source
C C 0.0033 0.0016 'International Tables Vol C Tables 4.2.6.8 and 6.1.1.4'
H H 0.0000 0.0000 'International Tables Vol C Tables 4.2.6.8 and 6.1.1.4'
N N 0.0061 0.0033 'International Tables Vol C Tables 4.2.6.8 and 6.1.1.4'
O O 0.0106 0.0060 'International Tables Vol C Tables 4.2.6.8 and 6.1.1.4'

loop_
_geom_angle_atom_site_label_1
_geom_angle_atom_site_label_2
_geom_angle_atom_site_label_3
_geom_angle
C2 C1 C6 117.2(7)
C2 C1 C18 120.7(7)
C6 C1 C18 122.0(7)
C3 C2 C1 123.3(8)
C3 C2 H2 118.3
C1 C2 H2 118.3
C2 C3 C4 119.7(8)
C2 C3 H3 120.1
C4 C3 H3 120.1
C5 C4 C3 118.5(8)
C5 C4 H4 120.8
C3 C4 H4 120.8
C4 C5 C6 123.5(7)
C4 C5 H5 118.3
C6 C5 H5 118.3
C5 C6 C1 117.6(7)
C5 C6 C7 121.1(7)
C1 C6 C7 121.1(7)
C15 C7 C6 107.2(6)
C15 C7 C8 109.6(6)
C6 C7 C8 114.9(6)
C15 C7 H7 108.3
C6 C7 H7 108.3
C8 C7 H7 108.3
C9 C8 C7 112.4(7)
C9 C8 H8A 109.1
C7 C8 H8A 109.1
C9 C8 H8B 109.1
C7 C8 H8B 109.1
H8A C8 H8B 107.9
C10 C9 C14 116.5(10)
C10 C9 C8 121.8(9)
C14 C9 C8 121.7(9)
C9 C10 C11 121.5(11)
C9 C10 H10 119.3
C11 C10 H10 119.3
C12 C11 C10 119.7(12)
C12 C11 H11 120.2
C10 C11 H11 120.2
C13 C12 C11 119.9(12)
C13 C12 H12 120.1
C11 C12 H12 120.1
C12 C13 C14 121.7(12)
C12 C13 H13 119.2
C14 C13 H13 119.2
C13 C14 C9 120.6(11)
C13 C14 H14 119.7
C9 C14 H14 119.7
O3 C15 O2 123.8(8)
O3 C15 C7 125.9(8)
O2 C15 C7 110.2(7)
C17 C16 O2 108.0(9)
C17 C16 H16A 110.1
O2 C16 H16A 110.1
C17 C16 H16B 110.1
O2 C16 H16B 110.1
H16A C16 H16B 108.4
C16 C17 H17A 109.5
C16 C17 H17B 109.5
H17A C17 H17B 109.5
C16 C17 H17C 109.5
H17A C17 H17C 109.5
H17B C17 H17C 109.5
N1 C18 N2 121.9(7)
N1 C18 C1 121.8(6)
N2 C18 C1 116.3(6)
O1 C19 N2 119.8(7)
O1 C19 C20 124.1(7)
N2 C19 C20 116.1(7)
C21 C20 C19 118.2(7)
C21 C20 C22 124.9(7)
C19 C20 C22 116.7(7)
C20 C21 N1 122.2(7)
C20 C21 C29 125.4(8)
N1 C21 C29 112.3(7)
C20 C22 C23 113.4(8)
C20 C22 H22A 108.9
C23 C22 H22A 108.9
C20 C22 H22B 108.9
C23 C22 H22B 108.9
H22A C22 H22B 107.7
C24 C23 C28 120.0
C24 C23 C22 119.7(6)
C28 C23 C22 120.3(6)
C25 C24 C23 120.0
C25 C24 H24A 120.0
C23 C24 H24A 120.0
C24 C25 C26 120.0
C24 C25 H25A 120.0
C26 C25 H25A 120.0
C25 C26 C27 120.0
C25 C26 H26A 120.0
C27 C26 H26A 120.0
C28 C27 C26 120.0
C28 C27 H27A 120.0
C26 C27 H27A 120.0
C27 C28 C23 120.0
C27 C28 H28A 120.0
C23 C28 H28A 120.0
C21 C29 H29A 109.5
C21 C29 H29B 109.5
H29A C29 H29B 109.5
C21 C29 H29C 109.5
H29A C29 H29C 109.5
H29B C29 H29C 109.5
C31 C30 C35 119.8(8)
C31 C30 C47 118.1(7)
C35 C30 C47 122.1(8)
C30 C31 C32 122.5(9)
C30 C31 H31 118.8
C32 C31 H31 118.8
C33 C32 C31 118.0(10)
C33 C32 H32 121.0
C31 C32 H32 121.0
C34 C33 C32 118.8(11)
C34 C33 H33 120.6
C32 C33 H33 120.6
C33 C34 C35 124.5(9)
C33 C34 H34 117.7
C35 C34 H34 117.7
C34 C35 C30 116.4(9)
C34 C35 C36 121.0(8)
C30 C35 C36 122.3(8)
C44 C36 C35 110.0(7)
C44 C36 C37 116.0(7)
C35 C36 C37 113.6(7)
C44 C36 H36 105.4
C35 C36 H36 105.4
C37 C36 H36 105.4
C38 C37 C36 112.6(8)
C38 C37 H37A 109.1
C36 C37 H37A 109.1
C38 C37 H37B 109.1
C36 C37 H37B 109.1
H37A C37 H37B 107.8
C39 C38 C43 117.2(12)
C39 C38 C37 118.4(10)
C43 C38 C37 124.3(11)
C40 C39 C38 122.8(13)
C40 C39 H39 118.6
C38 C39 H39 118.6
C41 C40 C39 120.8(17)
C41 C40 H40 119.6
C39 C40 H40 119.6
C40 C41 C42 120.9(17)
C40 C41 H41 119.5
C42 C41 H41 119.5
C43 C42 C41 117.7(12)
C43 C42 H42 121.2
C41 C42 H42 121.2
C38 C43 C42 120.4(12)
C38 C43 H43 119.8
C42 C43 H43 119.8
O6 C44 O5 121.3(9)
O6 C44 C36 123.0(8)
O5 C44 C36 115.5(8)
C46 C45 O5 109.6(11)
C46 C45 H45A 109.8
O5 C45 H45A 109.8
C46 C45 H45B 109.8
O5 C45 H45B 109.8
H45A C45 H45B 108.2
C45 C46 H46A 109.5
C45 C46 H46B 109.5
H46A C46 H46B 109.5
C45 C46 H46C 109.5
H46A C46 H46C 109.5
H46B C46 H46C 109.5
N4 C47 N3 121.6(7)
N4 C47 C30 120.7(7)
N3 C47 C30 117.6(7)
O4 C48 N3 118.8(7)
O4 C48 C49 123.7(8)
N3 C48 C49 117.5(7)
C50 C49 C48 117.3(8)
C50 C49 C52 125.5(7)
C48 C49 C52 117.2(7)
C49 C50 N4 124.2(8)
C49 C50 C51 124.7(9)
N4 C50 C51 111.1(7)
C50 C51 H51A 109.5
C50 C51 H51B 109.5
H51A C51 H51B 109.5
C50 C51 H51C 109.5
H51A C51 H51C 109.5
H51B C51 H51C 109.5
C53 C52 C49 113.6(7)
C53 C52 H52A 108.8
C49 C52 H52A 108.8
C53 C52 H52B 108.8
C49 C52 H52B 108.8
H52A C52 H52B 107.7
C58 C53 C54 118.2(8)
C58 C53 C52 121.2(8)
C54 C53 C52 120.6(7)
C55 C54 C53 121.5(10)
C55 C54 H54 119.2
C53 C54 H54 119.2
C54 C55 C56 120.4(11)
C54 C55 H55 119.8
C56 C55 H55 119.8
C57 C56 C55 120.5(12)
C57 C56 H56 119.8
C55 C56 H56 119.8
C56 C57 C58 121.7(11)
C56 C57 H57 119.1
C58 C57 H57 119.1
C53 C58 C57 117.7(10)
C53 C58 H58 121.2
C57 C58 H58 121.2
C18 N1 C21 118.2(6)
C18 N2 C19 123.1(6)
C18 N2 H2A 118.5
C19 N2 H2A 118.5
C47 N3 C48 121.6(7)
C47 N3 H3A 119.2
C48 N3 H3A 119.2
C47 N4 C50 117.4(6)
C15 O2 C16 116.3(7)
C44 O5 C45 116.7(9)

loop_
_geom_bond_atom_site_label_1
_geom_bond_atom_site_label_2
_geom_bond_distance
C1 C2 1.399(11)
C1 C6 1.419(10)
C1 C18 1.443(11)
C2 C3 1.338(12)
C2 H2 0.9300
C3 C4 1.382(13)
C3 H3 0.9300
C4 C5 1.367(12)
C4 H4 0.9300
C5 C6 1.377(10)
C5 H5 0.9300
C6 C7 1.505(11)
C7 C15 1.510(11)
C7 C8 1.519(10)
C7 H7 0.9800
C8 C9 1.486(13)
C8 H8A 0.9700
C8 H8B 0.9700
C9 C10 1.370(13)
C9 C14 1.396(13)
C10 C11 1.400(17)
C10 H10 0.9300
C11 C12 1.343(19)
C11 H11 0.9300
C12 C13 1.340(19)
C12 H12 0.9300
C13 C14 1.367(17)
C13 H13 0.9300
C14 H14 0.9300
C15 O3 1.174(10)
C15 O2 1.308(10)
C16 C17 1.428(15)
C16 O2 1.461(11)
C16 H16A 0.9700
C16 H16B 0.9700
C17 H17A 0.9600
C17 H17B 0.9600
C17 H17C 0.9600
C18 N1 1.308(9)
C18 N2 1.335(9)
C19 O1 1.244(9)
C19 N2 1.358(10)
C19 C20 1.436(11)
C20 C21 1.348(11)
C20 C22 1.499(12)
C21 N1 1.390(10)
C21 C29 1.471(12)
C22 C23 1.487(10)
C22 H22A 0.9700
C22 H22B 0.9700
C23 C24 1.3900
C23 C28 1.3900
C24 C25 1.3900
C24 H24A 0.9300
C25 C26 1.3900
C25 H25A 0.9300
C26 C27 1.3900
C26 H26A 0.9300
C27 C28 1.3900
C27 H27A 0.9300
C28 H28A 0.9300
C29 H29A 0.9600
C29 H29B 0.9600
C29 H29C 0.9600
C30 C31 1.359(13)
C30 C35 1.386(11)
C30 C47 1.484(12)
C31 C32 1.378(14)
C31 H31 0.9300
C32 C33 1.373(15)
C32 H32 0.9300
C33 C34 1.348(15)
C33 H33 0.9300
C34 C35 1.371(13)
C34 H34 0.9300
C35 C36 1.503(13)
C36 C44 1.441(12)
C36 C37 1.530(11)
C36 H36 0.9800
C37 C38 1.515(14)
C37 H37A 0.9700
C37 H37B 0.9700
C38 C39 1.357(15)
C38 C43 1.373(15)
C39 C40 1.35(2)
C39 H39 0.9300
C40 C41 1.29(2)
C40 H40 0.9300
C41 C42 1.40(2)
C41 H41 0.9300
C42 C43 1.398(19)
C42 H42 0.9300
C43 H43 0.9300
C44 O6 1.224(10)
C44 O5 1.248(10)
C45 C46 1.417(18)
C45 O5 1.487(13)
C45 H45A 0.9700
C45 H45B 0.9700
C46 H46A 0.9600
C46 H46B 0.9600
C46 H46C 0.9600
C47 N4 1.306(10)
C47 N3 1.349(10)
C48 O4 1.269(9)
C48 N3 1.365(11)
C48 C49 1.398(11)
C49 C50 1.341(11)
C49 C52 1.488(12)
C50 N4 1.364(11)
C50 C51 1.513(12)
C51 H51A 0.9600
C51 H51B 0.9600
C51 H51C 0.9600
C52 C53 1.501(12)
C52 H52A 0.9700
C52 H52B 0.9700
C53 C58 1.386(11)
C53 C54 1.371(12)
C54 C55 1.338(15)
C54 H54 0.9300
C55 C56 1.338(16)
C55 H55 0.9300
C56 C57 1.315(18)
C56 H56 0.9300
C57 C58 1.395(16)
C57 H57 0.9300
C58 H58 0.9300
N2 H2A 0.8600
N3 H3A 0.8600

loop_
_geom_hbond_atom_site_label_D
_geom_hbond_atom_site_label_H
_geom_hbond_atom_site_label_A
_geom_hbond_distance_DH
_geom_hbond_distance_HA
_geom_hbond_distance_DA
_geom_hbond_angle_DHA
_geom_hbond_site_symmetry_A
_geom_hbond_publ_flag
N3 H3A O1 0.86 1.91 2.759(10) 170.5 1_664 yes

loop_
_geom_torsion_atom_site_label_1
_geom_torsion_atom_site_label_2
_geom_torsion_atom_site_label_3
_geom_torsion_atom_site_label_4
_geom_torsion
C6 C1 C2 C3 1.3(11)
C18 C1 C2 C3 -178.2(7)
C1 C2 C3 C4 0.3(13)
C2 C3 C4 C5 -2.9(13)
C3 C4 C5 C6 4.0(12)
C4 C5 C6 C1 -2.3(11)
C4 C5 C6 C7 -178.6(7)
C2 C1 C6 C5 -0.3(10)
C18 C1 C6 C5 179.2(7)
C2 C1 C6 C7 175.9(6)
C18 C1 C6 C7 -4.6(10)
C5 C6 C7 C15 86.9(8)
C1 C6 C7 C15 -89.3(8)
C5 C6 C7 C8 -35.2(9)
C1 C6 C7 C8 148.7(7)
C15 C7 C8 C9 76.0(8)
C6 C7 C8 C9 -163.3(7)
C7 C8 C9 C10 -95.6(9)
C7 C8 C9 C14 83.9(10)
C14 C9 C10 C11 -4.6(13)
C8 C9 C10 C11 174.9(8)
C9 C10 C11 C12 4.3(15)
C10 C11 C12 C13 -2.4(18)
C11 C12 C13 C14 1.0(19)
C12 C13 C14 C9 -1.5(17)
C10 C9 C14 C13 3.2(14)
C8 C9 C14 C13 -176.3(9)
C6 C7 C15 O3 -96.6(10)
C8 C7 C15 O3 28.7(12)
C6 C7 C15 O2 78.2(8)
C8 C7 C15 O2 -156.5(7)
C2 C1 C18 N1 124.5(8)
C6 C1 C18 N1 -54.9(10)
C2 C1 C18 N2 -52.3(10)
C6 C1 C18 N2 128.2(7)
O1 C19 C20 C21 -175.1(9)
N2 C19 C20 C21 6.1(11)
O1 C19 C20 C22 -0.5(12)
N2 C19 C20 C22 -179.3(7)
C19 C20 C21 N1 -3.4(12)
C22 C20 C21 N1 -177.5(7)
C19 C20 C21 C29 179.9(9)
C22 C20 C21 C29 5.8(14)
C21 C20 C22 C23 -115.9(9)
C19 C20 C22 C23 69.9(10)
C20 C22 C23 C24 -100.4(8)
C20 C22 C23 C28 79.6(9)
C28 C23 C24 C25 0.0
C22 C23 C24 C25 -179.9(7)
C23 C24 C25 C26 0.0
C24 C25 C26 C27 0.0
C25 C26 C27 C28 0.0
C26 C27 C28 C23 0.0
C24 C23 C28 C27 0.0
C22 C23 C28 C27 179.9(8)
C35 C30 C31 C32 -3.0(13)
C47 C30 C31 C32 179.1(8)
C30 C31 C32 C33 2.3(14)
C31 C32 C33 C34 -0.4(15)
C32 C33 C34 C35 -0.9(16)
C33 C34 C35 C30 0.3(14)
C33 C34 C35 C36 173.7(9)
C31 C30 C35 C34 1.6(12)
C47 C30 C35 C34 179.4(7)
C31 C30 C35 C36 -171.7(8)
C47 C30 C35 C36 6.1(11)
C34 C35 C36 C44 -88.9(9)
C30 C35 C36 C44 84.2(9)
C34 C35 C36 C37 43.1(11)
C30 C35 C36 C37 -143.8(8)
C44 C36 C37 C38 -65.5(11)
C35 C36 C37 C38 165.5(8)
C36 C37 C38 C39 91.4(11)
C36 C37 C38 C43 -92.1(12)
C43 C38 C39 C40 0.9(17)
C37 C38 C39 C40 177.7(12)
C38 C39 C40 C41 -2(2)
C39 C40 C41 C42 0(2)
C40 C41 C42 C43 2(2)
C39 C38 C43 C42 1.5(18)
C37 C38 C43 C42 -175.1(11)
C41 C42 C43 C38 -3(2)
C35 C36 C44 O6 102.5(10)
C37 C36 C44 O6 -28.2(14)
C35 C36 C44 O5 -73.2(10)
C37 C36 C44 O5 156.1(9)
C31 C30 C47 N4 -127.8(8)
C35 C30 C47 N4 54.4(10)
C31 C30 C47 N3 48.6(10)
C35 C30 C47 N3 -129.2(8)
O4 C48 C49 C50 176.8(9)
N3 C48 C49 C50 -3.1(11)
O4 C48 C49 C52 -1.8(13)
N3 C48 C49 C52 178.3(7)
C48 C49 C50 N4 1.0(12)
C52 C49 C50 N4 179.4(8)
C48 C49 C50 C51 179.5(9)
C52 C49 C50 C51 -2.0(13)
C50 C49 C52 C53 103.5(9)
C48 C49 C52 C53 -78.1(9)
C49 C52 C53 C58 90.7(10)
C49 C52 C53 C54 -87.8(10)
C58 C53 C54 C55 1.8(16)
C52 C53 C54 C55 -179.7(10)
C53 C54 C55 C56 -3(2)
C54 C55 C56 C57 3(2)
C55 C56 C57 C58 -2(2)
C54 C53 C58 C57 -0.8(15)
C52 C53 C58 C57 -179.4(10)
C56 C57 C58 C53 1(2)
N2 C18 N1 C21 -2.8(11)
C1 C18 N1 C21 -179.5(7)
C20 C21 N1 C18 1.7(11)
C29 C21 N1 C18 178.7(8)
N1 C18 N2 C19 6.2(12)
C1 C18 N2 C19 -177.0(7)
O1 C19 N2 C18 173.6(8)
C20 C19 N2 C18 -7.6(11)
N4 C47 N3 C48 -7.2(12)
C30 C47 N3 C48 176.4(7)
O4 C48 N3 C47 -173.7(8)
C49 C48 N3 C47 6.2(12)
N3 C47 N4 C50 4.7(11)
C30 C47 N4 C50 -179.1(7)
C49 C50 N4 C47 -1.6(12)
C51 C50 N4 C47 179.6(7)
O3 C15 O2 C16 1.4(14)
C7 C15 O2 C16 -173.6(8)
C17 C16 O2 C15 150.8(10)
O6 C44 O5 C45 -6.2(16)
C36 C44 O5 C45 169.6(10)
C46 C45 O5 C44 -150.0(14)
